data_4132634
loop_
_publ_author_name
'Lee, Seungkyu'
'B\"urgi, Hans-Beat'
'Alshmimri, Sultan A.'
'Yaghi, Omar M.'

_publ_section_title
;
 Impact of Disordered Guest-Framework Interactions on the Crystallography
 of Metal-Organic Frameworks.
;
_journal_issue 28
_journal_name_full 'Journal of the American Chemical Society'
_journal_page_first 8958
_journal_page_last 8964
_journal_paper_doi 10.1021/jacs.8b05271
_journal_volume 140
_journal_year 2018
_chemical_formula_moiety '0.17(C792 H384 O192 Zr36)'
_chemical_formula_sum 'C132 H64 O27 Zr6'
_chemical_formula_weight 2629.15
_chemical_name_systematic MOF-1004_100K_DMf
_space_group_crystal_system cubic
_space_group_IT_number 223
_space_group_name_Hall '-P 4n 2 3'
_space_group_name_H-M_alt 'P m -3 n'
_atom_sites_solution_hydrogens mixed
_atom_sites_solution_primary direct
_audit_creation_date 2018-04-23
_audit_creation_method
;
Olex2 1.2
(compiled 2017.08.10 svn.r3458 for OlexSys, GUI svn.r5381)
;
_cell_angle_alpha 90
_cell_angle_beta 90
_cell_angle_gamma 90
_cell_formula_units_Z 6
_cell_length_a 40.561(6)
_cell_length_b 40.561(6)
_cell_length_c 40.561(6)
_cell_measurement_reflns_used 6263
_cell_measurement_temperature 100.15
_cell_measurement_theta_max 19.90
_cell_measurement_theta_min 2.252
_cell_volume 66731(17)
_computing_cell_refinement 'SAINT V8.38A (?, 2016)'
_computing_data_reduction 'SAINT V8.38A (?, 2016)'
_computing_molecular_graphics 'Olex2 (Dolomanov et al., 2009)'
_computing_publication_material 'Olex2 (Dolomanov et al., 2009)'
_computing_structure_refinement 'ShelXL (Sheldrick, 2015)'
_computing_structure_solution 'ShelXS (Sheldrick, 2008)'
_diffrn_ambient_temperature 100.15
_diffrn_detector_area_resol_mean 10.42
_diffrn_measured_fraction_theta_full 0.996
_diffrn_measured_fraction_theta_max 0.996
_diffrn_measurement_device_type 'Bruker Photon 2'
_diffrn_measurement_method '\f and \w scans'
_diffrn_radiation_monochromator 'silicon 111'
_diffrn_radiation_type synchrotron
_diffrn_radiation_wavelength 1.1271
_diffrn_reflns_av_R_equivalents 0.0714
_diffrn_reflns_av_unetI/netI 0.0260
_diffrn_reflns_Laue_measured_fraction_full 0.996
_diffrn_reflns_Laue_measured_fraction_max 0.996
_diffrn_reflns_limit_h_max 21
_diffrn_reflns_limit_h_min -22
_diffrn_reflns_limit_k_max 22
_diffrn_reflns_limit_k_min -22
_diffrn_reflns_limit_l_max 22
_diffrn_reflns_limit_l_min -22
_diffrn_reflns_number 41442
_diffrn_reflns_point_group_measured_fraction_full 0.996
_diffrn_reflns_point_group_measured_fraction_max 0.996
_diffrn_reflns_theta_full 18.342
_diffrn_reflns_theta_max 18.342
_diffrn_reflns_theta_min 2.252
_diffrn_source
;
Advanced Light Source, station 11.3.1
;
_diffrn_standards_number 0
_exptl_absorpt_coefficient_mu 0.572
_exptl_absorpt_correction_T_max 0.7451
_exptl_absorpt_correction_T_min 0.6503
_exptl_absorpt_correction_type multi-scan
_exptl_absorpt_process_details
'SADABS-2016/2 (Bruker,2016/2) was used for absorption correction. wR2(int) was 0.1447 before and 0.0603 after correction. The Ratio of minimum to maximum transmission is 0.8728. The \l/2 correction factor is Not present.'
_exptl_crystal_colour clear
_exptl_crystal_colour_lustre clear
_exptl_crystal_density_diffrn 0.393
_exptl_crystal_description 'The crystal has rhombic dodecahedron shape'
_exptl_crystal_F_000 7872
_exptl_crystal_preparation 'synthesized crystals were evacuated and charged with DMF.'
_exptl_crystal_recrystallization_method 'See supporting information'
_exptl_crystal_size_max 0.1
_exptl_crystal_size_mid 0.1
_exptl_crystal_size_min 0.1
_platon_squeeze_details
;
TITL 100K_plbg_135 in Pm-3n #223
CELL   40.5610   40.5610   40.5610     90.00     90.00     90.00
SPGR Pm-3n
# Solvent Accessible Volume =     54326
# Electrons Found in S.A.V. =      7846
# Note: Atoms in Void are Labelled as Cxxx and Qxxx for all Others
C101 1.000 0.181 0.390 !       1.05 eA-3
C102 0.500 0.140 0.125 !       0.91 eA-3
C103 0.852 0.328 0.503 !       0.87 eA-3
C104 0.250 0.250 0.250 !       0.80 eA-3
C105 0.500 0.998 0.078 !       0.79 eA-3
Q106 0.750 0.548 0.048 !       0.77 eA-3
C107 0.500 0.628 0.046 !       0.72 eA-3
C108 1.000 0.501 0.336 !       0.71 eA-3
C109 1.000 0.497 0.375 !       0.70 eA-3
C110 0.092 0.406 0.252 !       0.67 eA-3
C111 0.272 0.949 0.429 !       0.55 eA-3
C112 0.619 0.117 0.252 !       0.51 eA-3
C113 0.757 1.000 0.414 !       0.50 eA-3
;
_refine_diff_density_max 0.226
_refine_diff_density_min -0.117
_refine_diff_density_rms 0.022
_refine_ls_extinction_method none
_refine_ls_goodness_of_fit_ref 1.198
_refine_ls_hydrogen_treatment constr
_refine_ls_matrix_type full
_refine_ls_number_parameters 190
_refine_ls_number_reflns 1121
_refine_ls_number_restraints 143
_refine_ls_restrained_S_all 1.153
_refine_ls_R_factor_all 0.1146
_refine_ls_R_factor_gt 0.0660
_refine_ls_shift/su_max 0.000
_refine_ls_shift/su_mean 0.000
_refine_ls_structure_factor_coef Fsqd
_refine_ls_weighting_details 'w=1/[\s^2^(Fo^2^)+(0.1492P)^2^+144.6241P] where P=(Fo^2^+2Fc^2^)/3'
_refine_ls_weighting_scheme calc
_refine_ls_wR_factor_gt 0.1853
_refine_ls_wR_factor_ref 0.2920
_reflns_Friedel_coverage 0.000
_reflns_number_gt 664
_reflns_number_total 1121
_reflns_threshold_expression 'I > 2\s(I)'
_cod_data_source_file MOF-1004_100K_DMF.cif
_cod_data_source_block MOF-1004_100K_DMF
_cod_original_cell_volume 66731(31)
_cod_database_code 4132634
_shelx_shelxl_version_number 2017/1
_shelx_space_group_comment
;
The symmetry employed for this shelxl refinement is uniquely defined
by the following loop, which should always be used as a source of
symmetry information in preference to the above space-group names.
They are only intended as comments.
;
_olex2_refinement_description
;
1. Fixed Uiso
 At 1.2 times of:
  All C(H) groups, All O(H) groups
2. Restrained distances
 C7-C8
 1.47 with sigma of 0.02
 C13-C14
 1.47 with sigma of 0.02
 C19-C20
 -1.2 with sigma of 0.02
 C14-C15
 1.16 with sigma of 0.04
 C15-C16
 1.47 with sigma of 0.04
 C8-C9
 1.16 with sigma of 0.02
 C10-C9
 1.47 with sigma of 0.02
 C9-C10
 1.47 with sigma of 0.02
 C10-C11
 -1.3 with sigma of 0.02
 C1-C2
 1.45 with sigma of 0.01
 Zr1_$2-O5
 -2.1 with sigma of 0.02
 C17-C19
 2.4 with sigma of 0.04
 C12-C11
 2.4 with sigma of 0.04
 C12-C13
 2.8 with sigma of 0.04
 C17-C17_$1
 2.4 with sigma of 0.04
 C16-C18
 2.4 with sigma of 0.04
 C16-C19
 2.8 with sigma of 0.04
 C10-C13
 2.4 with sigma of 0.04
 O5-O5_$1
 2.4 with sigma of 0.04
 C6-C8 \\sim C8-C5
 with sigma of 0.02
 C4-C1 \\sim C1-C3
 with sigma of 0.02
 C16-C17 \\sim C18-C19
 with sigma of 0.02
 C12-C10 \\sim C11-C13
 with sigma of 0.02
3. Restrained planarity
 O5, C20, C19, O5_$1
 with sigma of 0.1
 C11, C14, C15, C16
 with sigma of 0.2
 C16, C17, C18, C19
 with sigma of 0.1
 C12, C10, C11, C13
 with sigma of 0.1
4. Rigid bond restraints
 C1, O3
 with sigma for 1-2 distances of 0.01 and sigma for 1-3 distances of 0.01
 C8, C9
 with sigma for 1-2 distances of 0.01 and sigma for 1-3 distances of 0.01
 O4, C1
 with sigma for 1-2 distances of 0.01 and sigma for 1-3 distances of 0.01
 Zr2, O4
 with sigma for 1-2 distances of 0.01 and sigma for 1-3 distances of 0.01
 Zr1, O3
 with sigma for 1-2 distances of 0.01 and sigma for 1-3 distances of 0.01
 C1, C2
 with sigma for 1-2 distances of 0.01 and sigma for 1-3 distances of 0.01
 Zr2, O1
 with sigma for 1-2 distances of 0.01 and sigma for 1-3 distances of 0.01
 O5, Zr1
 with sigma for 1-2 distances of 0.01 and sigma for 1-3 distances of 0.01
 C19, C20
 with sigma for 1-2 distances of 0.01 and sigma for 1-3 distances of 0.01
5. Uiso/Uaniso restraints and constraints
C4 \\sim C6 \\sim C7 \\sim C5 \\sim C3 \\sim C2: within 1.7A with sigma of 0.04
and sigma for terminal atoms of 0.08
C14 \\sim C15 \\sim C16 \\sim C17 \\sim C18 \\sim C19: within 1.7A with sigma
of 0.04 and sigma for terminal atoms of 0.08
C1 \\sim C2: within 1.7A with sigma of 0.04 and sigma for terminal atoms of 0.08
C10 \\sim C11 \\sim C13 \\sim C12: within 1.7A with sigma of 0.04 and sigma for
terminal atoms of 0.08
Uanis(O5) \\sim Ueq: with sigma of 0.1 and sigma for terminal atoms of 0.2
Uanis(C19) \\sim Ueq, Uanis(C20) \\sim Ueq: with sigma of 0.05 and sigma for
terminal atoms of 0.1
Uanis(C9) = Uanis(C8)
6. Rigid body (RIGU) restrains
 C9, C8
 with sigma for 1-2 distances of 0.004 and sigma for 1-3 distances of 0.004
7. Others
 Fixed X: H2(0.06403)
 Fixed Y: H2(0.70228)
 Fixed Z: H2(0.5)
8.a Aromatic/amide H refined with riding coordinates:
 C11(H11), C6(H6), C5(H5), C3(H3), C4(H4), C12(H12), C17(H17), C18(H18)
8.b Fitted hexagon refined as free rotating group:
 C6(C7,C5,C3,C2,C4)
;
_platon_squeeze_void_probe_radius 1.20
_olex2_exptl_crystal_mounting_method 'The prepared crystal was mounted on the goniometer with mineral oil'
_olex2_submission_original_sample_id MOF-1004_100K_DMF
_olex2_submission_special_instructions 'No special instructions were received'

loop_
_space_group_symop_operation_xyz
'x, y, z'
'-y+1/2, x+1/2, z+1/2'
'-x, -y, z'
'y+1/2, -x+1/2, z+1/2'
'x+1/2, -z+1/2, y+1/2'
'x, -y, -z'
'x+1/2, z+1/2, -y+1/2'
'z+1/2, y+1/2, -x+1/2'
'-x, y, -z'
'-z+1/2, y+1/2, x+1/2'
'z, x, y'
'y, z, x'
'-y, -z, x'
'z, -x, -y'
'-y, z, -x'
'-z, -x, y'
'-z, x, -y'
'y, -z, -x'
'y+1/2, x+1/2, -z+1/2'
'-y+1/2, -x+1/2, -z+1/2'
'-x+1/2, z+1/2, y+1/2'
'-x+1/2, -z+1/2, -y+1/2'
'z+1/2, -y+1/2, x+1/2'
'-z+1/2, -y+1/2, -x+1/2'
'-x, -y, -z'
'y-1/2, -x-1/2, -z-1/2'
'x, y, -z'
'-y-1/2, x-1/2, -z-1/2'
'-x-1/2, z-1/2, -y-1/2'
'-x, y, z'
'-x-1/2, -z-1/2, y-1/2'
'-z-1/2, -y-1/2, x-1/2'
'x, -y, z'
'z-1/2, -y-1/2, -x-1/2'
'-z, -x, -y'
'-y, -z, -x'
'y, z, -x'
'-z, x, y'
'y, -z, x'
'z, x, -y'
'z, -x, y'
'-y, z, x'
'-y-1/2, -x-1/2, z-1/2'
'y-1/2, x-1/2, z-1/2'
'x-1/2, -z-1/2, -y-1/2'
'x-1/2, z-1/2, y-1/2'
'-z-1/2, y-1/2, -x-1/2'
'z-1/2, y-1/2, x-1/2'

loop_
_atom_site_label
_atom_site_type_symbol
_atom_site_fract_x
_atom_site_fract_y
_atom_site_fract_z
_atom_site_U_iso_or_equiv
_atom_site_adp_type
_atom_site_occupancy
_atom_site_site_symmetry_order
_atom_site_calc_flag
_atom_site_refinement_flags_posn
_atom_site_refinement_flags_adp
_atom_site_refinement_flags_occupancy
Zr1 Zr 0.04320(12) 0.750000 0.45680(12) 0.362(4) Uani 1 2 d DS TU P
C20 C 0.2450(13) 0.500000 0.103(3) 0.44(4) Uani 1 2 d DS TU P
O4 O 0.0315(6) 0.6600(7) 0.4691(6) 0.398(13) Uani 1 1 d . U .
C14 C 0.1899(14) 0.500000 0.2639(12) 0.51(3) Uani 1 2 d DS TU P
C11 C 0.1619(10) 0.5314(7) 0.3068(9) 0.57(2) Uani 1 1 d D U .
H11 H 0.167229 0.551365 0.295764 0.686 Uiso 1 1 calc R . .
C16 C 0.2163(16) 0.500000 0.2072(9) 0.48(2) Uani 1 2 d DS TU P
C15 C 0.2006(13) 0.500000 0.2387(12) 0.51(2) Uani 1 2 d DS TU P
C10 C 0.1435(12) 0.5307(7) 0.3360(11) 0.60(2) Uani 1 1 d D U .
C9 C 0.134(2) 0.5616(13) 0.3527(15) 0.62(2) Uani 1 1 d D U .
Zr2 Zr 0.000000 0.6886(3) 0.500000 0.375(6) Uani 1 4 d S TU P
O3 O 0.0627(6) 0.7057(7) 0.4357(5) 0.361(10) Uani 1 1 d . U .
C6 C 0.0838(8) 0.5941(5) 0.4140(8) 0.60(2) Uani 1 1 d D U .
H6 H 0.081369 0.571051 0.417630 0.720 Uiso 1 1 calc R . .
C7 C 0.1047(7) 0.6054(8) 0.3893(7) 0.56(2) Uani 1 1 d DG U .
C5 C 0.1083(6) 0.6390(8) 0.3840(6) 0.524(19) Uani 1 1 d DG U .
H5 H 0.122621 0.646754 0.367112 0.629 Uiso 1 1 calc R . .
C3 C 0.0909(8) 0.6614(6) 0.4032(7) 0.523(19) Uani 1 1 d DG U .
H3 H 0.093330 0.684383 0.399581 0.628 Uiso 1 1 calc R . .
C2 C 0.0699(7) 0.6501(6) 0.4279(6) 0.523(19) Uani 1 1 d DG U .
C4 C 0.0664(7) 0.6164(7) 0.4333(6) 0.553(19) Uani 1 1 d DG U .
H4 H 0.052077 0.608681 0.450099 0.664 Uiso 1 1 calc R . .
C1 C 0.0523(14) 0.6731(10) 0.4491(11) 0.45(2) Uani 1 1 d D U .
C12 C 0.1353(16) 0.500000 0.3516(12) 0.59(3) Uani 1 2 d DS TU P
H12 H 0.124460 0.499999 0.372374 0.708 Uiso 1 2 calc RS T P
C13 C 0.1721(18) 0.500000 0.2949(14) 0.57(3) Uani 1 2 d DS TU P
C8 C 0.126(2) 0.5815(12) 0.3716(15) 0.62(2) Uani 1 1 d D U .
O5 O 0.2482(6) 0.4689(5) 0.0947(10) 0.438(17) Uani 1 1 d D U .
C19 C 0.2320(16) 0.500000 0.1409(10) 0.46(3) Uani 1 2 d DS TU P
C17 C 0.2246(9) 0.5291(4) 0.1923(8) 0.480(18) Uani 1 1 d D U .
H17 H 0.224885 0.549224 0.204395 0.576 Uiso 1 1 calc R . .
C18 C 0.2328(8) 0.5283(6) 0.1587(7) 0.445(17) Uani 1 1 d D U .
H18 H 0.239055 0.548214 0.148116 0.534 Uiso 1 1 calc R . .
O2 O 0.0404(13) 0.7145(9) 0.500000 0.407(19) Uani 1 2 d S T P
O1 O 0.000000 0.7263(13) 0.4617(8) 0.394(16) Uani 1 2 d S TU P
H2 H 0.064030 0.702280 0.500000 0.473 Uiso 1 2 d RS T P

loop_
_atom_site_aniso_label
_atom_site_aniso_U_11
_atom_site_aniso_U_22
_atom_site_aniso_U_33
_atom_site_aniso_U_23
_atom_site_aniso_U_13
_atom_site_aniso_U_12
Zr1 0.302(6) 0.483(12) 0.302(6) -0.008(6) 0.017(7) -0.008(6)
C20 0.45(6) 0.45(7) 0.43(5) 0.000 0.09(5) 0.000
O4 0.32(2) 0.56(4) 0.32(3) -0.02(2) -0.028(17) 0.03(2)
C14 0.62(6) 0.55(5) 0.35(6) 0.000 0.13(6) 0.000
C11 0.74(5) 0.45(4) 0.52(5) -0.03(3) 0.23(4) -0.04(3)
C16 0.67(5) 0.44(4) 0.34(5) 0.000 0.10(4) 0.000
C15 0.65(5) 0.50(4) 0.36(6) 0.000 0.10(5) 0.000
C10 0.79(6) 0.47(5) 0.55(6) -0.02(3) 0.20(4) -0.02(3)
C9 0.83(7) 0.62(7) 0.42(8) -0.05(5) 0.31(5) -0.01(7)
Zr2 0.293(11) 0.464(16) 0.368(17) 0.000 0.000 0.000
O3 0.36(3) 0.46(3) 0.26(2) 0.03(2) -0.02(2) 0.01(3)
C6 0.70(5) 0.59(4) 0.52(5) 0.00(4) 0.15(4) 0.06(4)
C7 0.68(5) 0.53(4) 0.46(4) 0.00(4) 0.12(3) 0.09(4)
C5 0.66(4) 0.48(4) 0.44(4) 0.03(4) 0.09(3) 0.02(4)
C3 0.64(5) 0.50(4) 0.43(4) 0.01(3) 0.09(3) 0.06(4)
C2 0.64(4) 0.50(4) 0.43(4) 0.01(4) 0.09(3) 0.10(4)
C4 0.68(4) 0.48(4) 0.49(4) -0.04(4) 0.14(3) 0.09(4)
C1 0.55(5) 0.45(4) 0.36(5) 0.11(4) 0.07(3) 0.13(4)
C12 0.79(6) 0.45(6) 0.53(6) 0.000 0.23(5) 0.000
C13 0.74(6) 0.47(7) 0.49(6) 0.000 0.23(5) 0.000
C8 0.83(7) 0.62(7) 0.42(8) -0.05(5) 0.31(5) -0.01(7)
O5 0.46(3) 0.36(3) 0.50(5) 0.09(5) 0.06(4) 0.04(3)
C19 0.59(4) 0.42(5) 0.39(4) 0.000 0.05(4) 0.000
C17 0.67(4) 0.42(3) 0.35(4) -0.03(3) 0.07(4) -0.03(3)
C18 0.63(3) 0.38(3) 0.32(4) -0.05(3) 0.05(4) -0.04(3)
O2 0.60(9) 0.37(5) 0.25(4) 0.000 0.000 0.04(5)
O1 0.39(5) 0.55(7) 0.25(4) -0.02(2) 0.000 0.000

loop_
_atom_type_symbol
_atom_type_description
_atom_type_scat_dispersion_real
_atom_type_scat_dispersion_imag
_atom_type_scat_source
C C 0.0100 0.0050 'International Tables Vol C Tables 4.2.6.8 and 6.1.1.4'
H H 0.0000 0.0000 'International Tables Vol C Tables 4.2.6.8 and 6.1.1.4'
O O 0.0300 0.0170 'International Tables Vol C Tables 4.2.6.8 and 6.1.1.4'
Zr Zr -0.6830 1.3210 'International Tables Vol C Tables 4.2.6.8 and 6.1.1.4'

loop_
_geom_angle_atom_site_label_1
_geom_angle_atom_site_label_2
_geom_angle_atom_site_label_3
_geom_angle
_geom_angle_site_symmetry_1
_geom_angle_site_symmetry_3
Zr1 Zr1 Zr1 89.997(1) 27_556 30
Zr1 Zr1 Zr2 60.09(11) 30 32_676
Zr1 Zr1 Zr2 60.09(11) 27_556 .
Zr1 Zr1 Zr2 60.09(11) 30 .
Zr1 Zr1 Zr2 60.09(11) 27_556 32_676
Zr2 Zr1 Zr2 90.3(4) 32_676 .
O3 Zr1 Zr1 113.6(6) 24_565 30
O3 Zr1 Zr1 113.6(6) . 27_556
O3 Zr1 Zr1 111.7(6) . 30
O3 Zr1 Zr1 111.7(6) 24_565 27_556
O3 Zr1 Zr2 77.8(6) 24_565 32_676
O3 Zr1 Zr2 77.8(6) . .
O3 Zr1 Zr2 168.0(7) . 32_676
O3 Zr1 Zr2 168.0(7) 24_565 .
O3 Zr1 O3 114.1(12) . 24_565
O3 Zr1 O5 70.6(8) . 28_666
O3 Zr1 O5 76.1(8) . 41_565
O3 Zr1 O5 76.1(8) 24_565 28_666
O3 Zr1 O5 70.6(9) 24_565 41_565
O3 Zr1 O2 146.8(12) 24_565 .
O3 Zr1 O2 78.2(9) . .
O3 Zr1 O2 78.2(9) 24_565 34_576
O3 Zr1 O2 146.8(12) . 34_576
O5 Zr1 Zr1 166.6(6) 41_565 30
O5 Zr1 Zr1 166.6(6) 28_666 27_556
O5 Zr1 Zr1 76.8(7) 28_666 30
O5 Zr1 Zr1 76.8(7) 41_565 27_556
O5 Zr1 Zr2 110.4(6) 41_565 32_676
O5 Zr1 Zr2 113.2(7) 41_565 .
O5 Zr1 Zr2 110.4(6) 28_666 .
O5 Zr1 Zr2 113.2(7) 28_666 32_676
O5 Zr1 O5 116.5(13) 41_565 28_666
O5 Zr1 O2 135.9(11) 41_565 34_576
O5 Zr1 O2 135.9(11) 28_666 .
O5 Zr1 O2 83.9(15) 28_666 34_576
O5 Zr1 O2 83.9(15) 41_565 .
O2 Zr1 Zr1 87.1(13) 34_576 27_556
O2 Zr1 Zr1 87.1(13) . 30
O2 Zr1 Zr1 39.5(7) 34_576 30
O2 Zr1 Zr1 39.5(7) . 27_556
O2 Zr1 Zr2 30.8(13) . .
O2 Zr1 Zr2 92.3(7) 34_576 .
O2 Zr1 Zr2 30.8(13) 34_576 32_676
O2 Zr1 Zr2 92.3(7) . 32_676
O2 Zr1 O2 109(2) 34_576 .
O1 Zr1 Zr1 29.2(13) . 30
O1 Zr1 Zr1 84.4(9) . 27_556
O1 Zr1 Zr1 84.4(9) 32_676 30
O1 Zr1 Zr1 29.2(13) 32_676 27_556
O1 Zr1 Zr2 81.6(12) . 32_676
O1 Zr1 Zr2 34.6(12) 32_676 32_676
O1 Zr1 Zr2 34.6(12) . .
O1 Zr1 Zr2 81.6(12) 32_676 .
O1 Zr1 O3 141.8(14) 32_676 .
O1 Zr1 O3 87.7(14) . .
O1 Zr1 O3 141.8(14) . 24_565
O1 Zr1 O3 87.7(14) 32_676 24_565
O1 Zr1 O5 83.1(12) . 28_666
O1 Zr1 O5 147.4(14) 32_676 28_666
O1 Zr1 O5 83.1(12) 32_676 41_565
O1 Zr1 O5 147.4(14) . 41_565
O1 Zr1 O2 67.9(12) 32_676 .
O1 Zr1 O2 65.0(12) . .
O1 Zr1 O2 67.9(12) . 34_576
O1 Zr1 O2 65.0(12) 32_676 34_576
O1 Zr1 O1 93.3(19) 32_676 .
O5 C20 O5 147(10) . 33_565
O5 C20 C19 107(7) 33_565 .
O5 C20 C19 107(7) . .
C1 O4 Zr2 123(3) . .
C15 C14 C13 173(7) . .
C10 C11 C13 115(3) . .
C17 C16 C15 120.2(16) . .
C17 C16 C15 120.2(16) 33_565 .
C17 C16 C17 119(3) 33_565 .
C14 C15 C16 177(6) . .
C11 C10 C9 120(3) . .
C11 C10 C12 121(3) . .
C12 C10 C9 118(4) . .
C8 C9 C10 165(8) . .
Zr1 Zr2 Zr1 59.8(2) 9_556 30
Zr1 Zr2 Zr1 89.7(4) 9_556 .
Zr1 Zr2 Zr1 59.8(2) 27_556 .
Zr1 Zr2 Zr1 59.8(2) 30 .
Zr1 Zr2 Zr1 89.7(4) 27_556 30
Zr1 Zr2 Zr1 59.8(2) 27_556 9_556
O4 Zr2 Zr1 167.8(8) 30 27_556
O4 Zr2 Zr1 78.1(6) 9_556 9_556
O4 Zr2 Zr1 167.8(8) 27_556 30
O4 Zr2 Zr1 78.1(6) 30 30
O4 Zr2 Zr1 112.3(7) . 27_556
O4 Zr2 Zr1 113.1(7) 9_556 27_556
O4 Zr2 Zr1 78.1(7) 27_556 27_556
O4 Zr2 Zr1 112.3(7) 27_556 .
O4 Zr2 Zr1 113.1(7) . 30
O4 Zr2 Zr1 113.1(7) 27_556 9_556
O4 Zr2 Zr1 78.1(7) . .
O4 Zr2 Zr1 112.3(7) 9_556 30
O4 Zr2 Zr1 112.3(7) 30 9_556
O4 Zr2 Zr1 113.1(7) 30 .
O4 Zr2 Zr1 167.8(8) 9_556 .
O4 Zr2 Zr1 167.8(8) . 9_556
O4 Zr2 O4 71.9(14) . 27_556
O4 Zr2 O4 73.7(14) 9_556 27_556
O4 Zr2 O4 71.9(14) 30 9_556
O4 Zr2 O4 114.1(14) 30 27_556
O4 Zr2 O4 73.7(14) . 30
O4 Zr2 O4 114.1(14) . 9_556
O4 Zr2 O1 87.9(10) . .
O4 Zr2 O1 87.9(10) 30 .
O4 Zr2 O1 87.9(10) 27_556 27_556
O4 Zr2 O1 143.1(7) 9_556 .
O4 Zr2 O1 143.1(7) 27_556 .
O4 Zr2 O1 143.1(7) . 27_556
O4 Zr2 O1 143.1(7) 30 27_556
O4 Zr2 O1 87.9(10) 9_556 27_556
O2 Zr2 Zr1 92.1(11) . 9_556
O2 Zr2 Zr1 36.6(6) . .
O2 Zr2 Zr1 36.6(6) 30 30
O2 Zr2 Zr1 36.6(6) . 27_556
O2 Zr2 Zr1 36.6(6) 30 9_556
O2 Zr2 Zr1 92.1(11) . 30
O2 Zr2 Zr1 92.1(11) 30 27_556
O2 Zr2 Zr1 92.1(11) 30 .
O2 Zr2 O4 143.0(7) . 9_556
O2 Zr2 O4 143.0(7) 30 .
O2 Zr2 O4 77.9(10) 30 30
O2 Zr2 O4 77.8(10) . 27_556
O2 Zr2 O4 143.0(7) . 30
O2 Zr2 O4 77.9(10) 30 9_556
O2 Zr2 O4 143.0(7) 30 27_556
O2 Zr2 O4 77.8(10) . .
O2 Zr2 O2 115(2) 30 .
O2 Zr2 O1 67.7(9) . .
O2 Zr2 O1 67.7(9) . 27_556
O2 Zr2 O1 67.7(9) 30 .
O2 Zr2 O1 67.7(9) 30 27_556
O1 Zr2 Zr1 31.5(3) . 30
O1 Zr2 Zr1 31.5(3) 27_556 27_556
O1 Zr2 Zr1 81.8(10) . 27_556
O1 Zr2 Zr1 81.8(10) 27_556 30
O1 Zr2 Zr1 81.8(10) . 9_556
O1 Zr2 Zr1 31.5(3) 27_556 9_556
O1 Zr2 Zr1 81.8(10) 27_556 .
O1 Zr2 Zr1 31.5(3) . .
O1 Zr2 O1 91(2) 27_556 .
C1 O3 Zr1 119.7(17) . .
C7 C6 C4 120.0 . .
C6 C7 C5 120.0 . .
C6 C7 C8 119.2(10) . .
C5 C7 C8 120.4(10) . .
C7 C5 C3 120.0 . .
C5 C3 C2 120.0 . .
C3 C2 C1 120.9(10) . .
C4 C2 C3 120.0 . .
C4 C2 C1 119.1(10) . .
C2 C4 C6 120.0 . .
O4 C1 O3 141(3) . .
O4 C1 C2 116(3) . .
C2 C1 O3 102(2) . .
C10 C12 C10 120(4) 33_565 .
C11 C13 C14 116(2) . .
C11 C13 C14 116(2) 33_565 .
C11 C13 C11 127(4) . 33_565
C9 C8 C7 160(10) . .
C20 O5 Zr1 119(7) . 26_566
C18 C19 C20 120(2) 33_565 .
C18 C19 C20 120(2) . .
C18 C19 C18 115(4) 33_565 .
C16 C17 C18 118(2) . .
C19 C18 C17 122(3) . .
Zr1 O2 Zr1 101.0(15) 27_556 .
Zr2 O2 Zr1 112.6(17) . 27_556
Zr2 O2 Zr1 112.6(17) . .
Zr1 O1 Zr1 122(3) 30 .
Zr1 O1 Zr2 113.9(11) . .
Zr1 O1 Zr2 113.9(11) 30 .

loop_
_geom_bond_atom_site_label_1
_geom_bond_atom_site_label_2
_geom_bond_distance
_geom_bond_site_symmetry_2
Zr1 Zr1 3.504(9) 27_556
Zr1 Zr1 3.504(9) 30
Zr1 Zr2 3.514(10) 32_676
Zr1 Zr2 3.514(10) .
Zr1 O3 2.14(3) 24_565
Zr1 O3 2.14(3) .
Zr1 O5 2.15(4) 41_565
Zr1 O5 2.15(4) 28_666
Zr1 O2 2.27(2) 34_576
Zr1 O2 2.27(2) .
Zr1 O1 2.01(3) .
Zr1 O1 2.01(3) 32_676
C20 O5 1.32(5) .
C20 O5 1.32(5) 33_565
C20 C19 1.60(13) .
O4 Zr2 2.13(3) .
O4 C1 1.29(4) .
C14 C15 1.11(4) .
C14 C13 1.45(2) .
C11 C10 1.40(5) .
C11 C13 1.42(3) .
C16 C15 1.43(4) .
C16 C17 1.37(2) .
C16 C17 1.37(2) 33_565
C10 C9 1.471(16) .
C10 C12 1.44(3) .
C9 C8 1.16(2) .
Zr2 O2 1.95(5) 30
Zr2 O2 1.95(5) .
Zr2 O1 2.18(5) 27_556
Zr2 O1 2.18(5) .
O3 C1 1.49(4) .
C6 C7 1.3900 .
C6 C4 1.3900 .
C7 C5 1.3900 .
C7 C8 1.48(2) .
C5 C3 1.3900 .
C3 C2 1.3900 .
C2 C4 1.3900 .
C2 C1 1.456(12) .
C19 C18 1.36(2) .
C19 C18 1.36(2) 33_565
C17 C18 1.40(3) .

loop_
_platon_squeeze_void_nr
_platon_squeeze_void_average_x
_platon_squeeze_void_average_y
_platon_squeeze_void_average_z
_platon_squeeze_void_volume
_platon_squeeze_void_count_electrons
_platon_squeeze_void_content
1 -0.003 -0.011 -0.004 54276 8028 ' '
